data_9008198
loop_
_publ_author_name
'Pannhorst, W.'
'Lohn, J.'

_publ_section_title
;
 Zur kristallstruktur von strontianit, SrCO3
;
_journal_name_full 'Zeitschrift fur Kristallographie'
_journal_page_first 455
_journal_page_last 459
_journal_volume 131
_journal_year 1970
_chemical_formula_sum 'C O3 Sr'
_chemical_name_mineral Strontianite
_space_group_IT_number 62
_symmetry_space_group_name_Hall '-P 2ac 2n'
_symmetry_space_group_name_H-M 'P n m a'
_cell_angle_alpha 90
_cell_angle_beta 90
_cell_angle_gamma 90
_cell_length_a 6.020
_cell_length_b 5.093
_cell_length_c 8.376
_cell_formula_units_Z 4
_cell_volume 256.807
_database_code_amcsd 0010714
_exptl_crystal_density_diffrn 3.818
_cod_original_formula_sum 'Sr C O3'
_cod_database_code 9008198

loop_
_space_group_symop_operation_xyz
x,y,z
x,1/2-y,z
-x,1/2+y,-z
1/2-x,1/2+y,1/2+z
1/2+x,1/2-y,1/2-z
1/2+x,y,1/2-z
1/2-x,-y,1/2+z
-x,-y,-z

loop_
_atom_site_label
_atom_site_fract_x
_atom_site_fract_y
_atom_site_fract_z
_atom_site_U_iso_or_equiv
Sr 0.75830 0.25000 0.41590 0.00975
C 0.92000 0.25000 0.75800 0.01026
O1 0.90500 0.25000 0.91300 0.01393
O2 0.91200 0.46900 0.68100 0.00963

loop_
_cod_related_entry_id
_cod_related_entry_database
_cod_related_entry_code
1 AMCSD 0010714
